data_4321911
loop_
_publ_author_name
'Carlos Y\'elamos'
'Mary Jane Heeg'
'Charles H. Winter'

_publ_section_title
;
 Synthesis, Structure, and Properties of Group 4 and 5 Metal Pyrazolato
 Chloride Complexes
;
_journal_name_full 'Inorganic Chemistry'
_journal_page_first 1871
_journal_page_last 1878
_journal_paper_doi 10.1021/ic981096p
_journal_volume 38
_journal_year 1999
_chemical_formula_sum 'C33 H57 Cl2 N6 Nb'
_chemical_formula_weight 701.66
_chemical_name_systematic
;
 ?
;
_space_group_IT_number 14
_symmetry_cell_setting monoclinic
_symmetry_space_group_name_Hall '-P 2ybc'
_symmetry_space_group_name_H-M 'P 1 21/c 1'
_atom_sites_solution_hydrogens geom
_atom_sites_solution_primary direct
_atom_sites_solution_secondary difmap
_audit_creation_method SHELXL
_cell_angle_alpha 90.00
_cell_angle_beta 93.3280(10)
_cell_angle_gamma 90.00
_cell_formula_units_Z 4
_cell_length_a 10.2051(3)
_cell_length_b 38.3650(12)
_cell_length_c 9.7585(3)
_cell_measurement_reflns_used 8192
_cell_measurement_temperature 295(2)
_cell_volume 3814.2(2)
_computing_cell_refinement 'Siemens SAINT'
_computing_data_collection 'Siemens SMART'
_computing_data_reduction 'Siemens SAINT'
_computing_molecular_graphics SHELXTL-Plus
_computing_publication_material SHELXL-93
_computing_structure_refinement 'SHELXL-93 (Sheldrick, 1993)'
_computing_structure_solution 'SHELXS-86 (Sheldrick, 1990)'
_diffrn_ambient_temperature 295(2)
_diffrn_measurement_device 'Siemens P4/CCD'
_diffrn_measurement_method 'SMART CCD'
_diffrn_radiation_monochromator graphite
_diffrn_radiation_source 'fine-focus sealed tube'
_diffrn_radiation_type MoK\a
_diffrn_radiation_wavelength 0.71073
_diffrn_reflns_av_R_equivalents 0.051
_diffrn_reflns_av_sigmaI/netI 0.0753
_diffrn_reflns_limit_h_max 12
_diffrn_reflns_limit_h_min -13
_diffrn_reflns_limit_k_max 49
_diffrn_reflns_limit_k_min 0
_diffrn_reflns_limit_l_max 12
_diffrn_reflns_limit_l_min 0
_diffrn_reflns_number 22170
_diffrn_reflns_theta_max 28.32
_diffrn_reflns_theta_min 1.06
_exptl_absorpt_coefficient_mu 0.484
_exptl_absorpt_correction_T_max 0.914
_exptl_absorpt_correction_T_min 0.677
_exptl_absorpt_correction_type multi-scan
_exptl_crystal_colour P2(1)/c
_exptl_crystal_density_diffrn 1.222
_exptl_crystal_description 'rods and plates'
_exptl_crystal_F_000 1488
_exptl_crystal_size_max 0.40
_exptl_crystal_size_mid 0.20
_exptl_crystal_size_min 0.14
_refine_diff_density_max 0.479
_refine_diff_density_min -0.429
_refine_diff_density_rms 0.067
_refine_ls_extinction_coef 0.00000(14)
_refine_ls_extinction_expression Fc^*^=kFc[1+0.001xFc^2^\l^3^/sin(2\q)]^-1/4^
_refine_ls_extinction_method SHELXL
_refine_ls_goodness_of_fit_all 1.006
_refine_ls_goodness_of_fit_obs 1.092
_refine_ls_matrix_type full
_refine_ls_number_parameters 398
_refine_ls_number_reflns 8140
_refine_ls_number_restraints 0
_refine_ls_restrained_S_all 1.056
_refine_ls_restrained_S_obs 1.092
_refine_ls_R_factor_all 0.0934
_refine_ls_R_factor_obs 0.0498
_refine_ls_shift/esd_max -2.160
_refine_ls_shift/esd_mean 0.006
_refine_ls_structure_factor_coef Fsqd
_refine_ls_weighting_details 'w=1/[\s^2^(Fo^2^)+(0.0523P)^2^+0.0000P] where P=(Fo^2^+2Fc^2^)/3'
_refine_ls_weighting_scheme calc
_refine_ls_wR_factor_all 0.1167
_refine_ls_wR_factor_obs 0.0985
_reflns_number_observed 5525
_reflns_number_total 8141
_reflns_observed_criterion >2sigma(I)
_cod_data_source_file ic981096p_3.cif
_cod_data_source_block niob(9)
_cod_depositor_comments
;
The following automatic conversions were performed:

'_refine_ls_weighting_scheme' value 'calc
w=1/[\s^2^(Fo^2^)+(0.0523P)^2^+0.0000P] where P=(Fo^2^+2Fc^2^)/3' was
changed to 'calc'. New tag '_refine_ls_weighting_details' was
created. The value of the new tag was set to
'w=1/[\s^2^(Fo^2^)+(0.0523P)^2^+0.0000P] where P=(Fo^2^+2Fc^2^)/3'.

Automatic conversion script
Id: cif_fix_values 3143 2015-03-26 13:38:13Z robertas 
;
_cod_database_code 4321911

loop_
_symmetry_equiv_pos_as_xyz
'x, y, z'
'-x, y+1/2, -z+1/2'
'-x, -y, -z'
'x, -y-1/2, z-1/2'

loop_
_atom_site_aniso_label
_atom_site_aniso_U_11
_atom_site_aniso_U_22
_atom_site_aniso_U_33
_atom_site_aniso_U_23
_atom_site_aniso_U_13
_atom_site_aniso_U_12
Nb1 0.0295(2) 0.0302(2) 0.0287(2) -0.00193(13) -0.00392(11) 0.00453(13)
Cl1 0.0602(6) 0.0464(5) 0.0343(5) -0.0010(4) 0.0113(4) 0.0050(4)
Cl2 0.0651(7) 0.0442(6) 0.0611(6) 0.0058(5) 0.0094(5) -0.0115(4)
N1 0.034(2) 0.0330(15) 0.0276(13) 0.0001(12) 0.0033(12) 0.0041(11)
N2 0.038(2) 0.0346(15) 0.0271(14) 0.0024(12) 0.0020(12) 0.0009(12)
C1 0.039(2) 0.031(2) 0.036(2) -0.0021(15) 0.000(2) 0.0047(14)
C2 0.057(2) 0.033(2) 0.041(2) -0.011(2) 0.004(2) 0.005(2)
C3 0.044(2) 0.044(2) 0.028(2) -0.005(2) 0.003(2) 0.009(2)
C4 0.051(2) 0.031(2) 0.049(2) 0.002(2) 0.009(2) 0.003(2)
C5 0.059(3) 0.057(3) 0.071(3) 0.006(2) 0.017(2) -0.009(2)
C6 0.093(4) 0.038(2) 0.085(3) -0.001(2) 0.020(3) -0.012(2)
C7 0.083(3) 0.057(3) 0.053(2) 0.021(2) 0.004(2) -0.003(2)
C8 0.057(3) 0.062(3) 0.037(2) -0.003(2) 0.016(2) 0.007(2)
C9 0.087(4) 0.090(4) 0.066(3) 0.019(3) 0.039(3) -0.003(3)
C10 0.076(4) 0.122(4) 0.071(3) 0.003(3) 0.037(3) 0.032(3)
C11 0.098(4) 0.159(6) 0.036(3) -0.011(3) 0.009(3) -0.006(4)
N3 0.037(2) 0.039(2) 0.0291(14) -0.0009(12) -0.0032(12) 0.0064(12)
N4 0.038(2) 0.038(2) 0.0305(15) -0.0039(12) -0.0057(12) 0.0094(12)
C12 0.033(2) 0.040(2) 0.033(2) 0.007(2) -0.0056(15) -0.0006(14)
C13 0.032(2) 0.047(2) 0.040(2) 0.009(2) -0.008(2) 0.0073(15)
C14 0.031(2) 0.037(2) 0.037(2) 0.0057(15) 0.0020(15) 0.0047(14)
C15 0.047(2) 0.052(2) 0.033(2) 0.003(2) -0.011(2) 0.005(2)
C16 0.140(5) 0.119(5) 0.046(3) -0.011(3) 0.018(3) -0.013(4)
C17 0.217(7) 0.047(3) 0.071(3) -0.012(3) -0.047(4) -0.015(3)
C18 0.121(5) 0.154(6) 0.098(4) -0.062(4) -0.080(4) 0.061(4)
C19 0.047(2) 0.042(2) 0.043(2) -0.002(2) 0.003(2) 0.017(2)
C20 0.090(3) 0.066(3) 0.048(2) -0.004(2) 0.018(2) 0.020(2)
C21 0.087(4) 0.056(3) 0.090(4) -0.021(3) 0.014(3) -0.002(2)
C22 0.069(3) 0.086(3) 0.079(3) -0.017(3) -0.002(3) 0.039(3)
N5 0.035(2) 0.037(2) 0.040(2) -0.0089(13) -0.0068(13) 0.0090(12)
N6 0.032(2) 0.035(2) 0.046(2) -0.0078(13) -0.0079(13) 0.0071(12)
C23 0.029(2) 0.044(2) 0.035(2) 0.002(2) -0.0026(15) 0.0066(14)
C24 0.029(2) 0.057(2) 0.033(2) -0.005(2) -0.0043(15) 0.000(2)
C25 0.031(2) 0.041(2) 0.033(2) -0.0011(15) -0.0016(14) -0.0041(14)
C26 0.039(2) 0.059(2) 0.043(2) -0.008(2) -0.006(2) 0.019(2)
C27 0.062(3) 0.086(3) 0.070(3) -0.006(3) -0.018(2) 0.041(2)
C28 0.067(3) 0.065(3) 0.174(6) -0.042(4) -0.013(3) 0.026(3)
C29 0.110(4) 0.136(5) 0.067(3) 0.015(3) 0.036(3) 0.071(4)
C30 0.036(2) 0.048(2) 0.045(2) -0.012(2) 0.000(2) -0.003(2)
C31 0.064(3) 0.077(3) 0.075(3) -0.025(3) 0.016(2) 0.000(2)
C32 0.115(4) 0.046(3) 0.085(4) 0.001(2) 0.014(3) 0.001(3)
C33 0.068(3) 0.096(4) 0.104(4) -0.060(3) -0.025(3) 0.008(3)

loop_
_atom_site_label
_atom_site_type_symbol
_atom_site_fract_x
_atom_site_fract_y
_atom_site_fract_z
_atom_site_U_iso_or_equiv
_atom_site_thermal_displace_type
_atom_site_occupancy
_atom_site_calc_flag
_atom_site_refinement_flags
_atom_site_disorder_group
Nb1 Nb 0.22742(3) 0.132848(7) 0.25779(3) 0.02971(10) Uani 1 d . .
Cl1 Cl 0.10593(9) 0.11297(2) 0.45086(9) 0.0466(2) Uani 1 d . .
Cl2 Cl 0.34044(10) 0.17639(2) 0.12982(10) 0.0566(3) Uani 1 d . .
N1 N 0.2092(2) 0.08094(6) 0.2006(3) 0.0316(6) Uani 1 d . .
N2 N 0.2810(3) 0.09606(7) 0.1042(3) 0.0332(6) Uani 1 d . .
C1 C 0.1933(3) 0.04667(8) 0.1724(3) 0.0356(8) Uani 1 d . .
C2 C 0.2570(3) 0.04026(9) 0.0545(3) 0.0436(9) Uani 1 d . .
H2 H 0.2629(3) 0.01884(9) 0.0106(3) 0.052 Uiso 1 calc R .
C3 C 0.3118(3) 0.07186(9) 0.0122(3) 0.0388(8) Uani 1 d . .
C4 C 0.1172(4) 0.02241(9) 0.2599(4) 0.0437(9) Uani 1 d . .
C5 C -0.0246(4) 0.03542(11) 0.2622(4) 0.0617(11) Uani 1 d . .
H5A H -0.0744(7) 0.0197(3) 0.3153(21) 0.074 Uiso 1 calc R .
H5B H -0.0628(8) 0.0365(6) 0.1700(5) 0.074 Uiso 1 calc R .
H5C H -0.0253(4) 0.0582(3) 0.3025(22) 0.074 Uiso 1 calc R .
C6 C 0.1170(4) -0.01428(10) 0.1992(4) 0.0717(13) Uani 1 d . .
H6A H 0.0623(20) -0.0292(2) 0.2506(17) 0.086 Uiso 1 calc R .
H6B H 0.2049(6) -0.0233(3) 0.2036(24) 0.086 Uiso 1 calc R .
H6C H 0.0836(23) -0.01347(14) 0.1052(9) 0.086 Uiso 1 calc R .
C7 C 0.1810(4) 0.02139(11) 0.4061(4) 0.0641(12) Uani 1 d . .
H7A H 0.1309(14) 0.0064(5) 0.4621(7) 0.077 Uiso 1 calc R .
H7B H 0.1830(22) 0.04449(15) 0.4440(10) 0.077 Uiso 1 calc R .
H7C H 0.2689(9) 0.0126(6) 0.4037(5) 0.077 Uiso 1 calc R .
C8 C 0.3908(4) 0.07788(10) -0.1114(4) 0.0513(10) Uani 1 d . .
C9 C 0.4343(5) 0.11562(12) -0.1187(5) 0.0794(14) Uani 1 d . .
H9A H 0.3585(5) 0.13046(13) -0.1269(30) 0.095 Uiso 1 calc R .
H9B H 0.4857(25) 0.1188(2) -0.1971(18) 0.095 Uiso 1 calc R .
H9C H 0.4862(23) 0.1215(2) -0.0367(14) 0.095 Uiso 1 calc R .
C10 C 0.5103(5) 0.05438(14) -0.1022(5) 0.089(2) Uani 1 d . .
H10A H 0.5631(16) 0.0589(6) -0.1786(18) 0.106 Uiso 1 calc R .
H10B H 0.4827(5) 0.03045(14) -0.1042(31) 0.106 Uiso 1 calc R .
H10C H 0.5609(16) 0.0589(6) -0.0181(16) 0.106 Uiso 1 calc R .
C11 C 0.3061(5) 0.0688(2) -0.2409(4) 0.098(2) Uani 1 d . .
H11A H 0.3588(9) 0.0696(8) -0.3191(6) 0.117 Uiso 1 calc R .
H11B H 0.2356(18) 0.0853(5) -0.2527(18) 0.117 Uiso 1 calc R .
H11C H 0.2706(25) 0.0458(3) -0.2320(14) 0.117 Uiso 1 calc R .
N3 N 0.0635(3) 0.14646(7) 0.1331(3) 0.0353(6) Uani 1 d . .
N4 N 0.0672(3) 0.16838(7) 0.2453(3) 0.0360(6) Uani 1 d . .
C12 C -0.0432(3) 0.15404(8) 0.0521(3) 0.0355(8) Uani 1 d . .
C13 C -0.1083(3) 0.18037(9) 0.1140(3) 0.0400(8) Uani 1 d . .
H13 H -0.1859(3) 0.19081(9) 0.0805(3) 0.048 Uiso 1 calc R .
C14 C -0.0372(3) 0.18886(8) 0.2373(3) 0.0350(8) Uani 1 d . .
C15 C -0.0702(3) 0.13660(9) -0.0842(3) 0.0447(9) Uani 1 d . .
C16 C 0.0371(6) 0.1479(2) -0.1762(5) 0.101(2) Uani 1 d . .
H16A H 0.1207(6) 0.1403(8) -0.1372(18) 0.122 Uiso 1 calc R .
H16B H 0.0368(22) 0.1728(2) -0.1842(28) 0.122 Uiso 1 calc R .
H16C H 0.0215(18) 0.1377(7) -0.2655(11) 0.122 Uiso 1 calc R .
C17 C -0.0674(7) 0.09856(11) -0.0684(5) 0.114(2) Uani 1 d . .
H17A H -0.0768(37) 0.08778(11) -0.1572(5) 0.136 Uiso 1 calc R .
H17B H -0.1382(21) 0.09136(15) -0.0143(31) 0.136 Uiso 1 calc R .
H17C H 0.0146(15) 0.09167(14) -0.0233(34) 0.136 Uiso 1 calc R .
C18 C -0.1983(6) 0.1494(2) -0.1501(5) 0.128(3) Uani 1 d . .
H18A H -0.1947(15) 0.1742(2) -0.1612(38) 0.153 Uiso 1 calc R .
H18B H -0.2685(7) 0.1435(9) -0.0929(21) 0.153 Uiso 1 calc R .
H18C H -0.2135(20) 0.1386(8) -0.2384(19) 0.153 Uiso 1 calc R .
C19 C -0.0694(4) 0.21451(9) 0.3473(4) 0.0439(9) Uani 1 d . .
C20 C -0.0788(5) 0.19565(11) 0.4815(4) 0.0673(12) Uani 1 d . .
H20A H -0.0948(25) 0.21217(13) 0.5526(6) 0.081 Uiso 1 calc R .
H20B H 0.0020(9) 0.1836(5) 0.5040(13) 0.081 Uiso 1 calc R .
H20C H -0.1497(16) 0.1792(5) 0.4737(9) 0.081 Uiso 1 calc R .
C21 C 0.0391(5) 0.24231(11) 0.3582(5) 0.0773(14) Uani 1 d . .
H21A H 0.0218(15) 0.2584(4) 0.4304(19) 0.093 Uiso 1 calc R .
H21B H 0.0409(18) 0.2547(5) 0.2728(11) 0.093 Uiso 1 calc R .
H21C H 0.1224(6) 0.23126(13) 0.3781(27) 0.093 Uiso 1 calc R .
C22 C -0.1995(4) 0.23268(12) 0.3082(5) 0.0786(14) Uani 1 d . .
H22A H -0.1951(10) 0.2433(6) 0.2194(13) 0.094 Uiso 1 calc R .
H22B H -0.2157(14) 0.2503(5) 0.3749(16) 0.094 Uiso 1 calc R .
H22C H -0.2693(5) 0.2159(2) 0.3056(27) 0.094 Uiso 1 calc R .
N5 N 0.4040(3) 0.12273(7) 0.3675(3) 0.0375(7) Uani 1 d . .
N6 N 0.3535(3) 0.15315(7) 0.4175(3) 0.0383(7) Uani 1 d . .
C23 C 0.5258(3) 0.11832(9) 0.4264(3) 0.0361(8) Uani 1 d . .
C24 C 0.5503(3) 0.14578(9) 0.5148(3) 0.0400(8) Uani 1 d . .
H24 H 0.6265(3) 0.14914(9) 0.5703(3) 0.048 Uiso 1 calc R .
C25 C 0.4413(3) 0.16766(8) 0.5067(3) 0.0350(8) Uani 1 d . .
C26 C 0.6125(3) 0.08830(10) 0.3882(4) 0.0470(9) Uani 1 d . .
C27 C 0.7204(4) 0.08249(12) 0.5014(4) 0.0737(14) Uani 1 d . .
H27A H 0.7774(15) 0.1024(3) 0.5070(18) 0.088 Uiso 1 calc R .
H27B H 0.7702(17) 0.0621(4) 0.4806(15) 0.088 Uiso 1 calc R .
H27C H 0.6813(4) 0.0793(7) 0.5877(7) 0.088 Uiso 1 calc R .
C28 C 0.5340(5) 0.05550(12) 0.3638(6) 0.103(2) Uani 1 d . .
H28A H 0.5919(6) 0.0366(2) 0.3443(35) 0.124 Uiso 1 calc R .
H28B H 0.4719(23) 0.0589(3) 0.2872(21) 0.124 Uiso 1 calc R .
H28C H 0.4880(26) 0.0501(5) 0.4441(13) 0.124 Uiso 1 calc R .
C29 C 0.6768(5) 0.0986(2) 0.2562(5) 0.103(2) Uani 1 d . .
H29A H 0.6100(5) 0.1040(9) 0.1861(11) 0.124 Uiso 1 calc R .
H29B H 0.7295(28) 0.0797(3) 0.2264(20) 0.124 Uiso 1 calc R .
H29C H 0.7314(26) 0.1187(5) 0.2734(10) 0.124 Uiso 1 calc R .
C30 C 0.4188(3) 0.20215(9) 0.5756(4) 0.0432(9) Uani 1 d . .
C31 C 0.2925(4) 0.20124(12) 0.6477(5) 0.0716(13) Uani 1 d . .
H31A H 0.2777(14) 0.2235(2) 0.6886(23) 0.086 Uiso 1 calc R .
H31B H 0.2980(10) 0.1837(5) 0.7178(18) 0.086 Uiso 1 calc R .
H31C H 0.2211(5) 0.1959(7) 0.5826(7) 0.086 Uiso 1 calc R .
C32 C 0.4141(5) 0.23045(11) 0.4660(5) 0.0816(15) Uani 1 d . .
H32A H 0.4973(10) 0.2316(5) 0.4251(21) 0.098 Uiso 1 calc R .
H32B H 0.3955(28) 0.2525(2) 0.5071(7) 0.098 Uiso 1 calc R .
H32C H 0.3466(19) 0.2251(4) 0.3966(16) 0.098 Uiso 1 calc R .
C33 C 0.5317(4) 0.20990(13) 0.6793(5) 0.090(2) Uani 1 d . .
H33A H 0.5170(15) 0.2319(4) 0.7226(23) 0.108 Uiso 1 calc R .
H33B H 0.6123(6) 0.2108(8) 0.6334(7) 0.108 Uiso 1 calc R .
H33C H 0.5372(18) 0.1919(4) 0.7476(17) 0.108 Uiso 1 calc R .

loop_
_atom_type_symbol
_atom_type_description
_atom_type_scat_dispersion_real
_atom_type_scat_dispersion_imag
_atom_type_scat_source
C C 0.0033 0.0016 'International Tables Vol C Tables 4.2.6.8 and 6.1.1.4'
H H 0.0000 0.0000 'International Tables Vol C Tables 4.2.6.8 and 6.1.1.4'
N N 0.0061 0.0033 'International Tables Vol C Tables 4.2.6.8 and 6.1.1.4'
Cl Cl 0.1484 0.1585 'International Tables Vol C Tables 4.2.6.8 and 6.1.1.4'
Nb Nb -2.0727 0.6215 'International Tables Vol C Tables 4.2.6.8 and 6.1.1.4'

loop_
_geom_angle_atom_site_label_1
_geom_angle_atom_site_label_2
_geom_angle_atom_site_label_3
_geom_angle
_geom_angle_site_symmetry_1
_geom_angle_site_symmetry_3
_geom_angle_publ_flag
N1 Nb1 N5 91.19(10) . . ?
N1 Nb1 N3 91.56(10) . . ?
N5 Nb1 N3 173.36(11) . . ?
N1 Nb1 N6 126.45(10) . . ?
N5 Nb1 N6 38.34(9) . . ?
N3 Nb1 N6 140.81(10) . . ?
N1 Nb1 N4 122.93(10) . . ?
N5 Nb1 N4 142.16(10) . . ?
N3 Nb1 N4 38.29(9) . . ?
N6 Nb1 N4 103.84(10) . . ?
N1 Nb1 N2 37.37(9) . . ?
N5 Nb1 N2 89.36(10) . . ?
N3 Nb1 N2 89.16(10) . . ?
N6 Nb1 N2 125.97(10) . . ?
N4 Nb1 N2 127.30(10) . . ?
N1 Nb1 Cl2 124.22(7) . . ?
N5 Nb1 Cl2 88.27(8) . . ?
N3 Nb1 Cl2 85.18(8) . . ?
N6 Nb1 Cl2 80.67(8) . . ?
N4 Nb1 Cl2 85.17(8) . . ?
N2 Nb1 Cl2 86.86(7) . . ?
N1 Nb1 Cl1 82.30(7) . . ?
N5 Nb1 Cl1 90.46(8) . . ?
N3 Nb1 Cl1 95.90(8) . . ?
N6 Nb1 Cl1 81.97(8) . . ?
N4 Nb1 Cl1 79.68(8) . . ?
N2 Nb1 Cl1 119.63(7) . . ?
Cl2 Nb1 Cl1 153.47(3) . . ?
C1 N1 N2 109.8(2) . . ?
C1 N1 Nb1 175.7(2) . . ?
N2 N1 Nb1 74.5(2) . . ?
C3 N2 N1 109.0(3) . . ?
C3 N2 Nb1 177.1(2) . . ?
N1 N2 Nb1 68.16(15) . . ?
N1 C1 C2 106.7(3) . . ?
N1 C1 C4 123.0(3) . . ?
C2 C1 C4 130.3(3) . . ?
C1 C2 C3 107.8(3) . . ?
N2 C3 C2 106.7(3) . . ?
N2 C3 C8 125.9(3) . . ?
C2 C3 C8 127.4(3) . . ?
C1 C4 C6 109.7(3) . . ?
C1 C4 C5 109.0(3) . . ?
C6 C4 C5 109.0(3) . . ?
C1 C4 C7 109.7(3) . . ?
C6 C4 C7 109.2(3) . . ?
C5 C4 C7 110.2(3) . . ?
C3 C8 C10 109.1(3) . . ?
C3 C8 C9 110.8(3) . . ?
C10 C8 C9 109.5(4) . . ?
C3 C8 C11 108.9(3) . . ?
C10 C8 C11 109.2(4) . . ?
C9 C8 C11 109.4(4) . . ?
C12 N3 N4 108.7(3) . . ?
C12 N3 Nb1 178.0(2) . . ?
N4 N3 Nb1 72.79(15) . . ?
C14 N4 N3 109.2(3) . . ?
C14 N4 Nb1 176.6(2) . . ?
N3 N4 Nb1 68.93(15) . . ?
N3 C12 C13 107.3(3) . . ?
N3 C12 C15 121.8(3) . . ?
C13 C12 C15 130.7(3) . . ?
C12 C13 C14 108.0(3) . . ?
N4 C14 C13 106.7(3) . . ?
N4 C14 C19 123.6(3) . . ?
C13 C14 C19 129.6(3) . . ?
C17 C15 C12 110.4(3) . . ?
C17 C15 C18 112.4(4) . . ?
C12 C15 C18 110.1(3) . . ?
C17 C15 C16 109.6(4) . . ?
C12 C15 C16 107.2(3) . . ?
C18 C15 C16 107.0(4) . . ?
C20 C19 C14 109.5(3) . . ?
C20 C19 C22 109.8(3) . . ?
C14 C19 C22 110.0(3) . . ?
C20 C19 C21 110.9(4) . . ?
C14 C19 C21 108.4(3) . . ?
C22 C19 C21 108.2(3) . . ?
C23 N5 N6 108.0(2) . . ?
C23 N5 Nb1 172.9(2) . . ?
N6 N5 Nb1 72.16(15) . . ?
C25 N6 N5 109.5(2) . . ?
C25 N6 Nb1 173.2(2) . . ?
N5 N6 Nb1 69.50(15) . . ?
N5 C23 C24 107.5(3) . . ?
N5 C23 C26 121.9(3) . . ?
C24 C23 C26 130.5(3) . . ?
C23 C24 C25 108.1(3) . . ?
N6 C25 C24 106.8(3) . . ?
N6 C25 C30 122.9(3) . . ?
C24 C25 C30 130.3(3) . . ?
C28 C26 C23 111.2(3) . . ?
C28 C26 C27 110.3(4) . . ?
C23 C26 C27 109.9(3) . . ?
C28 C26 C29 109.5(4) . . ?
C23 C26 C29 107.2(3) . . ?
C27 C26 C29 108.6(4) . . ?
C31 C30 C25 110.2(3) . . ?
C31 C30 C33 109.3(3) . . ?
C25 C30 C33 109.8(3) . . ?
C31 C30 C32 110.6(3) . . ?
C25 C30 C32 108.2(3) . . ?
C33 C30 C32 108.7(4) . . ?

loop_
_geom_bond_atom_site_label_1
_geom_bond_atom_site_label_2
_geom_bond_distance
_geom_bond_site_symmetry_2
_geom_bond_publ_flag
Nb1 N1 2.074(3) . ?
Nb1 N5 2.078(3) . ?
Nb1 N3 2.077(3) . ?
Nb1 N6 2.112(3) . ?
Nb1 N4 2.126(3) . ?
Nb1 N2 2.152(3) . ?
Nb1 Cl2 2.4182(9) . ?
Nb1 Cl1 2.4371(9) . ?
N1 C1 1.351(4) . ?
N1 N2 1.356(3) . ?
N2 C3 1.341(4) . ?
C1 C2 1.376(4) . ?
C1 C4 1.509(5) . ?
C2 C3 1.407(5) . ?
C3 C8 1.507(5) . ?
C4 C6 1.527(5) . ?
C4 C5 1.531(5) . ?
C4 C7 1.534(5) . ?
C8 C10 1.516(5) . ?
C8 C9 1.517(6) . ?
C8 C11 1.529(6) . ?
N3 C12 1.340(4) . ?
N3 N4 1.379(3) . ?
N4 C14 1.323(4) . ?
C12 C13 1.369(4) . ?
C12 C15 1.500(5) . ?
C13 C14 1.407(4) . ?
C14 C19 1.507(5) . ?
C15 C17 1.467(5) . ?
C15 C18 1.506(5) . ?
C15 C16 1.519(6) . ?
C19 C20 1.504(5) . ?
C19 C22 1.528(5) . ?
C19 C21 1.537(5) . ?
N5 C23 1.350(4) . ?
N5 N6 1.376(3) . ?
N6 C25 1.334(4) . ?
C23 C24 1.375(5) . ?
C23 C26 1.513(4) . ?
C24 C25 1.392(4) . ?
C25 C30 1.508(5) . ?
C26 C28 1.504(6) . ?
C26 C27 1.530(5) . ?
C26 C29 1.532(6) . ?
C30 C31 1.505(5) . ?
C30 C33 1.518(5) . ?
C30 C32 1.523(5) . ?
